data_1560475
loop_
_publ_author_name
'Chen, Wen-Hua'
'Yan, Hao-Jie'
'Chen, Hui'
'Liu, Rui-Heng'
'Li, Ai-Min'
'Wang, Guo'
'Wan, Chong-Qing'

_publ_section_title
;
 Structure and properties of silver sulfate complexes derived from
 dipyridyl methylthio ligands with secondary donor site
;
_journal_name_full 'Journal of Solid State Chemistry'
_journal_page_first 24
_journal_page_last 31
_journal_paper_doi 10.1016/j.jssc.2017.03.012
_journal_volume 250
_journal_year 2017
_chemical_formula_sum 'C22 H22 Ag2 N4 O5 S3'
_chemical_formula_weight 734.34
_space_group_crystal_system triclinic
_space_group_IT_number 2
_space_group_name_Hall '-P 1'
_space_group_name_H-M_alt 'P -1'
_atom_sites_solution_hydrogens geom
_cell_angle_alpha 94.773(2)
_cell_angle_beta 107.039(2)
_cell_angle_gamma 101.150(2)
_cell_formula_units_Z 2
_cell_length_a 9.2928(3)
_cell_length_b 12.4583(4)
_cell_length_c 14.6523(5)
_cell_measurement_reflns_used 220
_cell_measurement_temperature 296(2)
_cell_measurement_theta_max 27
_cell_measurement_theta_min 2
_cell_volume 1573.47(9)
_computing_structure_refinement 'SHELXL-2013 (Sheldrick, 2013)'
_diffrn_ambient_temperature 296(2)
_diffrn_measured_fraction_theta_full 0.972
_diffrn_measured_fraction_theta_max 0.996
_diffrn_measurement_device_type 'Bruker APEXII Area Detector'
_diffrn_radiation_type MoK\a
_diffrn_radiation_wavelength 0.71073
_diffrn_reflns_av_R_equivalents 0.0488
_diffrn_reflns_av_unetI/netI 0.0449
_diffrn_reflns_Laue_measured_fraction_full 0.972
_diffrn_reflns_Laue_measured_fraction_max 0.996
_diffrn_reflns_limit_h_max 11
_diffrn_reflns_limit_h_min -11
_diffrn_reflns_limit_k_max 14
_diffrn_reflns_limit_k_min -14
_diffrn_reflns_limit_l_max 17
_diffrn_reflns_limit_l_min -17
_diffrn_reflns_number 19283
_diffrn_reflns_point_group_measured_fraction_full 0.972
_diffrn_reflns_point_group_measured_fraction_max 0.996
_diffrn_reflns_theta_full 25.242
_diffrn_reflns_theta_max 25.007
_diffrn_reflns_theta_min 2.064
_exptl_absorpt_coefficient_mu 1.477
_exptl_absorpt_correction_T_max 0.7456
_exptl_absorpt_correction_T_min 0.6239
_exptl_absorpt_correction_type multi-scan
_exptl_absorpt_process_details SADABS
_exptl_crystal_colour Colorless
_exptl_crystal_density_diffrn 1.546
_exptl_crystal_description Block
_exptl_crystal_F_000 724
_exptl_crystal_size_max 0.35
_exptl_crystal_size_mid 0.30
_exptl_crystal_size_min 0.25
_refine_diff_density_max 1.417
_refine_diff_density_min -0.789
_refine_diff_density_rms 0.139
_refine_ls_extinction_coef 0.0068(18)
_refine_ls_extinction_expression Fc^*^=kFc[1+0.001xFc^2^\l^3^/sin(2\q)]^-1/4^
_refine_ls_extinction_method SHELXL
_refine_ls_goodness_of_fit_ref 1.039
_refine_ls_hydrogen_treatment constr
_refine_ls_matrix_type full
_refine_ls_number_parameters 380
_refine_ls_number_reflns 5527
_refine_ls_number_restraints 56
_refine_ls_restrained_S_all 1.060
_refine_ls_R_factor_all 0.1149
_refine_ls_R_factor_gt 0.0756
_refine_ls_shift/su_max 0.000
_refine_ls_shift/su_mean 0.000
_refine_ls_structure_factor_coef Fsqd
_refine_ls_weighting_details 'w=1/[\s^2^(Fo^2^)+(0.1772P)^2^+0.0518P] where P=(Fo^2^+2Fc^2^)/3'
_refine_ls_weighting_scheme calc
_refine_ls_wR_factor_gt 0.2328
_refine_ls_wR_factor_ref 0.2751
_reflns_Friedel_coverage 0.000
_reflns_Friedel_fraction_full .
_reflns_Friedel_fraction_max .
_reflns_number_gt 3260
_reflns_number_total 5527
_reflns_threshold_expression 'I > 2\s(I)'
_cod_data_source_file 3.cif
_cod_data_source_block 3
_cod_depositor_comments
;
The following automatic conversions were performed:

data item '_exptl_absorpt_correction_type' value 'Multi-Scan' was
changed to 'multi-scan' in accordance with the built-in table derived
from the CIF Core dictionary named 'cif_core.dic' version 2.4.5 last
updated on 2014-11-21.

Automatic conversion script
Id: cif_fix_values 8369 2020-08-20 11:38:08Z andrius 
;
_cod_database_code 1560475
_shelx_space_group_comment
;
The symmetry employed for this shelxl refinement is uniquely defined
by the following loop, which should always be used as a source of
symmetry information in preference to the above space-group names.
They are only intended as comments.
;

loop_
_space_group_symop_operation_xyz
'x, y, z'
'-x, -y, -z'

loop_
_atom_site_label
_atom_site_type_symbol
_atom_site_fract_x
_atom_site_fract_y
_atom_site_fract_z
_atom_site_U_iso_or_equiv
_atom_site_adp_type
_atom_site_occupancy
_atom_site_site_symmetry_order
_atom_site_calc_flag
_atom_site_refinement_flags_posn
_atom_site_refinement_flags_adp
_atom_site_refinement_flags_occupancy
_atom_site_disorder_assembly
_atom_site_disorder_group
Ag1 Ag 0.91684(7) 0.49229(7) 0.58580(5) 0.0928(4) Uani 1 1 d . . . . .
Ag2 Ag 1.11004(11) 1.09879(8) 0.96912(9) 0.1287(5) Uani 1 1 d . . . . .
S1 S 1.5498(2) 0.73428(17) 0.96682(16) 0.0748(6) Uani 1 1 d . . . . .
S2 S 0.2778(2) 0.53519(19) 0.24752(16) 0.0742(6) Uani 1 1 d . . . . .
N1 N 1.1157(7) 0.4858(6) 0.7054(4) 0.0650(16) Uani 1 1 d . . . . .
N2 N 1.2333(8) 0.9682(6) 0.9625(7) 0.085(2) Uani 1 1 d . . . . .
N3 N 0.7173(8) 0.5095(6) 0.4741(5) 0.0726(18) Uani 1 1 d . . . . .
N4 N 0.0080(8) 0.7662(6) 0.0345(6) 0.0738(19) Uani 1 1 d . . . . .
C1 C 1.4258(9) 0.8779(6) 1.0447(6) 0.065(2) Uani 1 1 d . . . . .
H1A H 1.4939 0.8671 1.1020 0.078 Uiso 1 1 calc R U . . .
C2 C 1.3327(10) 0.9497(7) 1.0469(8) 0.081(2) Uani 1 1 d . . . . .
H2A H 1.3364 0.9864 1.1057 0.097 Uiso 1 1 calc R U . . .
C3 C 1.2298(10) 0.9128(7) 0.8807(8) 0.079(2) Uani 1 1 d . . . . .
H3A H 1.1622 0.9232 0.8230 0.095 Uiso 1 1 calc R U . . .
C4 C 1.3211(9) 0.8419(7) 0.8785(7) 0.079(2) Uani 1 1 d . . . . .
H4A H 1.3160 0.8054 0.8192 0.094 Uiso 1 1 calc R U . . .
C5 C 1.4199(8) 0.8221(6) 0.9597(6) 0.0634(19) Uani 1 1 d . . . . .
C6 C 1.5055(10) 0.6657(7) 0.8449(6) 0.075(2) Uani 1 1 d . . . . .
H6A H 1.4887 0.7197 0.8011 0.090 Uiso 1 1 calc R U . . .
H6B H 1.5946 0.6390 0.8397 0.090 Uiso 1 1 calc R U . . .
C7 C 1.3676(8) 0.5709(6) 0.8127(6) 0.0604(18) Uani 1 1 d . . . . .
C8 C 1.2386(8) 0.5712(7) 0.7379(5) 0.0624(19) Uani 1 1 d . . . . .
H8A H 1.2362 0.6341 0.7081 0.075 Uiso 1 1 calc R U . . .
C9 C 1.1185(9) 0.3957(7) 0.7479(6) 0.073(2) Uani 1 1 d . . . . .
H9A H 1.0333 0.3362 0.7253 0.088 Uiso 1 1 calc R U . . .
C10 C 1.2408(10) 0.3868(8) 0.8229(6) 0.077(2) Uani 1 1 d . . . . .
H10A H 1.2399 0.3224 0.8508 0.093 Uiso 1 1 calc R U . . .
C11 C 1.3664(10) 0.4758(7) 0.8565(6) 0.071(2) Uani 1 1 d . . . . .
H11A H 1.4505 0.4723 0.9086 0.086 Uiso 1 1 calc R U . . .
C12 C 0.7073(9) 0.6045(8) 0.4416(6) 0.072(2) Uani 1 1 d . . . . .
H12A H 0.7921 0.6642 0.4654 0.086 Uiso 1 1 calc R U . . .
C13 C 0.5769(10) 0.6188(7) 0.3743(6) 0.071(2) Uani 1 1 d . . . . .
H13A H 0.5730 0.6872 0.3538 0.085 Uiso 1 1 calc R U . . .
C14 C 0.4532(8) 0.5310(7) 0.3381(5) 0.0615(18) Uani 1 1 d . . . . .
C15 C 0.4616(9) 0.4316(7) 0.3712(5) 0.0613(18) Uani 1 1 d . . . . .
H15A H 0.3774 0.3714 0.3480 0.074 Uiso 1 1 calc R U . . .
C16 C 0.5914(10) 0.4216(7) 0.4369(6) 0.069(2) Uani 1 1 d . . . . .
H16A H 0.5966 0.3537 0.4579 0.083 Uiso 1 1 calc R U . . .
C17 C 0.3199(10) 0.6665(7) 0.2105(7) 0.084(3) Uani 1 1 d . . . . .
H17A H 0.3242 0.7239 0.2608 0.101 Uiso 1 1 calc R U . . .
H17B H 0.4204 0.6785 0.2008 0.101 Uiso 1 1 calc R U . . .
C18 C 0.1999(8) 0.6744(7) 0.1186(6) 0.0649(19) Uani 1 1 d . . . . .
C19 C 0.1105(10) 0.7498(7) 0.1155(7) 0.074(2) Uani 1 1 d . . . . .
H19A H 0.1210 0.7926 0.1732 0.089 Uiso 1 1 calc R U . . .
C20 C -0.0039(10) 0.7029(8) -0.0458(8) 0.081(3) Uani 1 1 d . . . . .
H20A H -0.0715 0.7137 -0.1033 0.098 Uiso 1 1 calc R U . . .
C21 C 0.0749(10) 0.6244(8) -0.0495(7) 0.080(2) Uani 1 1 d . . . . .
H21A H 0.0592 0.5797 -0.1073 0.095 Uiso 1 1 calc R U . . .
C22 C 0.1801(9) 0.6117(7) 0.0349(6) 0.067(2) Uani 1 1 d . . . . .
H22A H 0.2384 0.5590 0.0340 0.081 Uiso 1 1 calc R U . . .
S3' S 1.1550(15) 0.7842(9) 0.5441(13) 0.228(7) Uani 0.5 1 d D U P . .
O1' O 1.299(2) 0.8153(18) 0.6271(16) 0.168(7) Uani 0.5 1 d D U P . .
O4' O 1.163(3) 0.748(2) 0.4470(15) 0.221(13) Uani 0.5 1 d D U P . .
O3' O 1.056(3) 0.7049(19) 0.585(2) 0.311(17) Uani 0.5 1 d D U P . .
O2' O 1.065(4) 0.860(2) 0.505(3) 0.290(16) Uani 0.5 1 d D U P . .
S3 S 0.7752(9) 0.8956(7) 0.7451(6) 0.123(2) Uani 0.5 1 d D U P . .
O3 O 0.886(3) 0.9992(17) 0.780(2) 0.222(12) Uani 0.5 1 d D U P . .
O4 O 0.606(2) 0.902(3) 0.719(2) 0.247(13) Uani 0.5 1 d D U P . .
O2 O 0.833(3) 0.809(2) 0.698(3) 0.278(15) Uani 0.5 1 d D U P . .
O1 O 0.805(2) 0.8606(19) 0.8273(11) 0.138(6) Uani 0.5 1 d D U P . .
O1WA O 0.648(4) 0.873(3) 1.272(3) 0.35(3) Uani 0.5 1 d . . P . .
O1WB O 0.961(6) 0.885(2) 1.278(4) 0.35(3) Uani 0.5 1 d . . P . .

loop_
_atom_site_aniso_label
_atom_site_aniso_U_11
_atom_site_aniso_U_22
_atom_site_aniso_U_33
_atom_site_aniso_U_23
_atom_site_aniso_U_13
_atom_site_aniso_U_12
Ag1 0.0675(5) 0.1283(7) 0.0761(6) 0.0256(4) 0.0015(4) 0.0359(4)
Ag2 0.1165(8) 0.1104(7) 0.2108(12) 0.0784(7) 0.0826(8) 0.0753(6)
S1 0.0615(11) 0.0720(13) 0.0794(14) 0.0048(10) -0.0005(10) 0.0266(9)
S2 0.0579(11) 0.0850(14) 0.0734(13) 0.0242(11) 0.0060(9) 0.0195(9)
N1 0.061(4) 0.080(4) 0.054(4) 0.021(3) 0.011(3) 0.020(3)
N2 0.058(4) 0.069(4) 0.132(7) 0.040(5) 0.024(4) 0.026(3)
N3 0.063(4) 0.095(5) 0.059(4) 0.012(4) 0.012(3) 0.026(4)
N4 0.061(4) 0.081(4) 0.093(5) 0.042(4) 0.030(4) 0.030(3)
C1 0.059(4) 0.057(4) 0.076(5) 0.022(4) 0.015(4) 0.012(3)
C2 0.066(5) 0.076(5) 0.109(7) 0.023(5) 0.037(5) 0.017(4)
C3 0.068(5) 0.056(5) 0.100(7) 0.007(5) 0.005(5) 0.018(4)
C4 0.064(5) 0.071(5) 0.087(6) 0.010(4) 0.002(4) 0.017(4)
C5 0.051(4) 0.056(4) 0.076(5) 0.014(4) 0.010(4) 0.012(3)
C6 0.066(5) 0.080(5) 0.080(6) 0.010(4) 0.024(4) 0.020(4)
C7 0.052(4) 0.066(4) 0.066(5) 0.011(4) 0.020(3) 0.020(3)
C8 0.060(4) 0.074(5) 0.057(4) 0.018(4) 0.017(4) 0.026(4)
C9 0.057(4) 0.081(5) 0.073(5) 0.009(4) 0.016(4) 0.004(4)
C10 0.073(5) 0.085(6) 0.066(5) 0.020(4) 0.007(4) 0.021(4)
C11 0.073(5) 0.090(6) 0.054(4) 0.019(4) 0.008(4) 0.038(4)
C12 0.060(4) 0.083(6) 0.059(5) 0.003(4) 0.005(4) 0.012(4)
C13 0.076(5) 0.069(5) 0.069(5) 0.014(4) 0.018(4) 0.026(4)
C14 0.053(4) 0.080(5) 0.058(4) 0.012(4) 0.018(3) 0.028(4)
C15 0.065(4) 0.076(5) 0.044(4) 0.012(3) 0.013(3) 0.024(4)
C16 0.073(5) 0.083(5) 0.065(5) 0.017(4) 0.029(4) 0.034(4)
C17 0.077(5) 0.074(5) 0.088(6) 0.021(4) -0.004(5) 0.024(4)
C18 0.055(4) 0.072(5) 0.072(5) 0.024(4) 0.019(4) 0.020(4)
C19 0.072(5) 0.075(5) 0.083(6) 0.021(4) 0.029(4) 0.026(4)
C20 0.058(5) 0.100(7) 0.082(6) 0.038(5) 0.010(4) 0.019(5)
C21 0.078(5) 0.079(5) 0.086(6) 0.020(5) 0.031(5) 0.018(5)
C22 0.062(4) 0.069(5) 0.076(6) 0.017(4) 0.021(4) 0.027(4)
S3' 0.193(9) 0.120(7) 0.287(14) 0.057(8) -0.047(10) 0.018(6)
O1' 0.159(17) 0.144(15) 0.188(19) 0.024(14) 0.047(15) 0.012(13)
O4' 0.21(2) 0.155(17) 0.168(19) 0.002(15) -0.114(17) 0.020(15)
O3' 0.177(19) 0.125(14) 0.45(3) 0.140(19) -0.15(2) -0.045(14)
O2' 0.32(3) 0.174(19) 0.32(3) 0.13(2) -0.02(3) 0.09(2)
S3 0.129(5) 0.122(5) 0.105(5) 0.007(4) 0.026(4) 0.017(4)
O3 0.20(2) 0.20(2) 0.21(2) -0.094(18) -0.003(18) 0.102(18)
O4 0.19(2) 0.29(3) 0.18(2) 0.04(2) -0.043(18) 0.01(2)
O2 0.24(3) 0.27(3) 0.22(2) -0.11(2) 0.05(2) -0.08(2)
O1 0.115(11) 0.226(18) 0.090(10) 0.071(11) 0.022(9) 0.075(12)
O1WA 0.22(3) 0.34(4) 0.28(4) 0.19(3) -0.15(3) -0.15(3)
O1WB 0.44(6) 0.101(16) 0.61(8) 0.00(3) 0.32(6) 0.09(3)

loop_
_atom_type_symbol
_atom_type_description
_atom_type_scat_dispersion_real
_atom_type_scat_dispersion_imag
_atom_type_scat_source
C C 0.0033 0.0016 'International Tables Vol C Tables 4.2.6.8 and 6.1.1.4'
H H 0.0000 0.0000 'International Tables Vol C Tables 4.2.6.8 and 6.1.1.4'
N N 0.0061 0.0033 'International Tables Vol C Tables 4.2.6.8 and 6.1.1.4'
O O 0.0106 0.0060 'International Tables Vol C Tables 4.2.6.8 and 6.1.1.4'
S S 0.1246 0.1234 'International Tables Vol C Tables 4.2.6.8 and 6.1.1.4'
Ag Ag -0.8971 1.1015 'International Tables Vol C Tables 4.2.6.8 and 6.1.1.4'

loop_
_geom_angle_atom_site_label_1
_geom_angle_atom_site_label_2
_geom_angle_atom_site_label_3
_geom_angle
_geom_angle_site_symmetry_1
_geom_angle_site_symmetry_3
N3 Ag1 N1 175.5(3) . .
N3 Ag1 Ag1 84.01(19) . 2_766
N1 Ag1 Ag1 98.72(18) . 2_766
N4 Ag2 N2 175.3(3) 2_676 .
N4 Ag2 Ag2 103.73(18) 2_676 2_777
N2 Ag2 Ag2 80.09(19) . 2_777
C5 S1 C6 105.5(4) . .
C17 S2 C14 103.8(4) . .
C9 N1 C8 118.4(6) . .
C9 N1 Ag1 120.3(5) . .
C8 N1 Ag1 121.3(5) . .
C3 N2 C2 117.8(8) . .
C3 N2 Ag2 123.3(6) . .
C2 N2 Ag2 118.6(7) . .
C12 N3 C16 117.8(7) . .
C12 N3 Ag1 121.9(6) . .
C16 N3 Ag1 120.2(6) . .
C20 N4 C19 115.7(7) . .
C20 N4 Ag2 121.3(6) . 2_676
C19 N4 Ag2 122.6(7) . 2_676
C5 C1 C2 120.6(8) . .
C5 C1 H1A 119.7 . .
C2 C1 H1A 119.7 . .
C1 C2 N2 120.4(9) . .
C1 C2 H2A 119.8 . .
N2 C2 H2A 119.8 . .
N2 C3 C4 121.9(9) . .
N2 C3 H3A 119.1 . .
C4 C3 H3A 119.1 . .
C3 C4 C5 121.8(9) . .
C3 C4 H4A 119.1 . .
C5 C4 H4A 119.1 . .
C4 C5 C1 117.5(8) . .
C4 C5 S1 126.5(7) . .
C1 C5 S1 116.0(6) . .
C7 C6 S1 114.9(6) . .
C7 C6 H6A 108.6 . .
S1 C6 H6A 108.6 . .
C7 C6 H6B 108.6 . .
S1 C6 H6B 108.6 . .
H6A C6 H6B 107.5 . .
C8 C7 C11 116.7(7) . .
C8 C7 C6 122.3(7) . .
C11 C7 C6 121.0(7) . .
N1 C8 C7 123.5(7) . .
N1 C8 H8A 118.2 . .
C7 C8 H8A 118.2 . .
N1 C9 C10 122.8(8) . .
N1 C9 H9A 118.6 . .
C10 C9 H9A 118.6 . .
C9 C10 C11 118.3(8) . .
C9 C10 H10A 120.8 . .
C11 C10 H10A 120.8 . .
C10 C11 C7 120.3(7) . .
C10 C11 H11A 119.9 . .
C7 C11 H11A 119.9 . .
N3 C12 C13 122.7(8) . .
N3 C12 H12A 118.6 . .
C13 C12 H12A 118.6 . .
C14 C13 C12 118.8(8) . .
C14 C13 H13A 120.6 . .
C12 C13 H13A 120.6 . .
C13 C14 C15 119.2(7) . .
C13 C14 S2 124.2(6) . .
C15 C14 S2 116.6(6) . .
C16 C15 C14 119.8(8) . .
C16 C15 H15A 120.1 . .
C14 C15 H15A 120.1 . .
C15 C16 N3 121.7(8) . .
C15 C16 H16A 119.2 . .
N3 C16 H16A 119.2 . .
C18 C17 S2 111.3(6) . .
C18 C17 H17A 109.4 . .
S2 C17 H17A 109.4 . .
C18 C17 H17B 109.4 . .
S2 C17 H17B 109.4 . .
H17A C17 H17B 108.0 . .
C22 C18 C19 116.8(8) . .
C22 C18 C17 121.9(8) . .
C19 C18 C17 121.3(8) . .
N4 C19 C18 124.3(9) . .
N4 C19 H19A 117.8 . .
C18 C19 H19A 117.8 . .
N4 C20 C21 124.3(8) . .
N4 C20 H20A 117.9 . .
C21 C20 H20A 117.9 . .
C20 C21 C22 117.8(9) . .
C20 C21 H21A 121.1 . .
C22 C21 H21A 121.1 . .
C18 C22 C21 121.0(8) . .
C18 C22 H22A 119.5 . .
C21 C22 H22A 119.5 . .
O2' S3' O1' 124(2) . .
O2' S3' O4' 90(2) . .
O1' S3' O4' 119.1(16) . .
O2' S3' O3' 107(2) . .
O1' S3' O3' 100.0(15) . .
O4' S3' O3' 117.6(18) . .
O1 S3 O3 94.9(17) . .
O1 S3 O2 95(2) . .
O3 S3 O2 113.8(15) . .
O1 S3 O4 105.0(16) . .
O3 S3 O4 115.5(17) . .
O2 S3 O4 124.5(16) . .

loop_
_geom_bond_atom_site_label_1
_geom_bond_atom_site_label_2
_geom_bond_distance
_geom_bond_site_symmetry_2
Ag1 N3 2.144(6) .
Ag1 N1 2.162(6) .
Ag1 Ag1 3.3153(16) 2_766
Ag2 N4 2.175(7) 2_676
Ag2 N2 2.175(7) .
Ag2 Ag2 3.2509(19) 2_777
S1 C5 1.767(8) .
S1 C6 1.809(9) .
S2 C17 1.774(9) .
S2 C14 1.788(7) .
N1 C9 1.330(11) .
N1 C8 1.338(10) .
N2 C3 1.321(12) .
N2 C2 1.377(13) .
N3 C12 1.322(11) .
N3 C16 1.376(11) .
N4 C20 1.324(12) .
N4 C19 1.346(11) .
N4 Ag2 2.175(7) 2_676
C1 C5 1.356(11) .
C1 C2 1.364(12) .
C1 H1A 0.9300 .
C2 H2A 0.9300 .
C3 C4 1.343(12) .
C3 H3A 0.9300 .
C4 C5 1.347(11) .
C4 H4A 0.9300 .
C6 C7 1.493(11) .
C6 H6A 0.9700 .
C6 H6B 0.9700 .
C7 C8 1.368(10) .
C7 C11 1.393(11) .
C8 H8A 0.9300 .
C9 C10 1.359(12) .
C9 H9A 0.9300 .
C10 C11 1.381(12) .
C10 H10A 0.9300 .
C11 H11A 0.9300 .
C12 C13 1.373(12) .
C12 H12A 0.9300 .
C13 C14 1.363(11) .
C13 H13A 0.9300 .
C14 C15 1.375(11) .
C15 C16 1.340(11) .
C15 H15A 0.9300 .
C16 H16A 0.9300 .
C17 C18 1.500(11) .
C17 H17A 0.9700 .
C17 H17B 0.9700 .
C18 C22 1.342(11) .
C18 C19 1.364(12) .
C19 H19A 0.9300 .
C20 C21 1.337(14) .
C20 H20A 0.9300 .
C21 C22 1.376(13) .
C21 H21A 0.9300 .
C22 H22A 0.9300 .
S3' O2' 1.429(17) .
S3' O1' 1.480(16) .
S3' O4' 1.484(18) .
S3' O3' 1.500(18) .
S3 O1 1.286(13) .
S3 O3 1.432(17) .
S3 O2 1.497(19) .
S3 O4 1.526(18) .

loop_
_geom_torsion_atom_site_label_1
_geom_torsion_atom_site_label_2
_geom_torsion_atom_site_label_3
_geom_torsion_atom_site_label_4
_geom_torsion
_geom_torsion_site_symmetry_1
_geom_torsion_site_symmetry_2
_geom_torsion_site_symmetry_3
_geom_torsion_site_symmetry_4
C5 C1 C2 N2 -1.2(12) . . . .
C3 N2 C2 C1 1.2(12) . . . .
Ag2 N2 C2 C1 -172.2(6) . . . .
C2 N2 C3 C4 -1.1(13) . . . .
Ag2 N2 C3 C4 172.0(7) . . . .
N2 C3 C4 C5 0.9(14) . . . .
C3 C4 C5 C1 -0.9(13) . . . .
C3 C4 C5 S1 -178.1(7) . . . .
C2 C1 C5 C4 1.0(11) . . . .
C2 C1 C5 S1 178.5(6) . . . .
C6 S1 C5 C4 -6.5(8) . . . .
C6 S1 C5 C1 176.3(6) . . . .
C5 S1 C6 C7 -79.5(7) . . . .
S1 C6 C7 C8 116.9(8) . . . .
S1 C6 C7 C11 -64.9(9) . . . .
C9 N1 C8 C7 0.0(12) . . . .
Ag1 N1 C8 C7 -179.5(6) . . . .
C11 C7 C8 N1 -0.8(12) . . . .
C6 C7 C8 N1 177.5(7) . . . .
C8 N1 C9 C10 0.1(13) . . . .
Ag1 N1 C9 C10 179.6(7) . . . .
N1 C9 C10 C11 0.6(14) . . . .
C9 C10 C11 C7 -1.3(13) . . . .
C8 C7 C11 C10 1.4(12) . . . .
C6 C7 C11 C10 -176.9(8) . . . .
C16 N3 C12 C13 1.0(12) . . . .
Ag1 N3 C12 C13 -176.0(6) . . . .
N3 C12 C13 C14 -1.1(13) . . . .
C12 C13 C14 C15 1.2(12) . . . .
C12 C13 C14 S2 -178.0(6) . . . .
C17 S2 C14 C13 7.7(8) . . . .
C17 S2 C14 C15 -171.5(6) . . . .
C13 C14 C15 C16 -1.2(11) . . . .
S2 C14 C15 C16 178.0(6) . . . .
C14 C15 C16 N3 1.2(12) . . . .
C12 N3 C16 C15 -1.1(12) . . . .
Ag1 N3 C16 C15 176.0(6) . . . .
C14 S2 C17 C18 166.5(7) . . . .
S2 C17 C18 C22 -65.6(10) . . . .
S2 C17 C18 C19 117.6(8) . . . .
C20 N4 C19 C18 0.5(12) . . . .
Ag2 N4 C19 C18 -172.1(6) 2_676 . . .
C22 C18 C19 N4 -1.5(13) . . . .
C17 C18 C19 N4 175.4(8) . . . .
C19 N4 C20 C21 1.8(13) . . . .
Ag2 N4 C20 C21 174.5(7) 2_676 . . .
N4 C20 C21 C22 -2.9(14) . . . .
C19 C18 C22 C21 0.4(12) . . . .
C17 C18 C22 C21 -176.5(8) . . . .
C20 C21 C22 C18 1.7(13) . . . .
